data_2108214
loop_
_publ_author_name
'Perera, Manomi D.'
'Sinha, Abhijeet S.'
'Aaker\"oy, Christer B.'

_publ_section_title
;
 Using structural mimics for accessing and exploring structural landscapes
 of poorly soluble molecular solids
;
_journal_issue 1
_journal_name_full 'Acta Crystallographica Section B'
_journal_page_first 42
_journal_page_last 48
_journal_paper_doi 10.1107/S2052520617017371
_journal_volume 74
_journal_year 2018
_chemical_formula_moiety '2(C18 H15 N3 O2), C12 H22 O4'
_chemical_formula_sum 'C48 H52 N6 O8'
_chemical_formula_weight 840.96
_space_group_crystal_system monoclinic
_space_group_IT_number 14
_space_group_name_Hall '-P 2ybc'
_space_group_name_H-M_alt 'P 1 21/c 1'
_symmetry_space_group_name_Hall '-P 2ybc'
_symmetry_space_group_name_H-M 'P 1 21/c 1'
_atom_sites_solution_hydrogens mixed
_atom_sites_solution_primary direct
_atom_sites_solution_secondary difmap
_cell_angle_alpha 90
_cell_angle_beta 93.547(12)
_cell_angle_gamma 90
_cell_formula_units_Z 2
_cell_length_a 7.5496(16)
_cell_length_b 16.434(4)
_cell_length_c 17.094(4)
_cell_measurement_reflns_used 4114
_cell_measurement_temperature 130.(2)
_cell_measurement_theta_max 22.09
_cell_measurement_theta_min 2.39
_cell_volume 2116.8(8)
_computing_cell_refinement 'Bruker SAINT'
_computing_data_collection 'Bruker APEX2'
_computing_data_reduction 'Bruker SAINT'
_computing_molecular_graphics 'Bruker SHELXTL'
_computing_publication_material 'Bruker SHELXTL'
_computing_structure_refinement 'SHELXL-2014/7 (Sheldrick, 2014)'
_computing_structure_solution 'SHELXS-97 (Sheldrick 2008)'
_diffrn_ambient_temperature 130.(2)
_diffrn_measured_fraction_theta_full 0.994
_diffrn_measured_fraction_theta_max 0.994
_diffrn_measurement_device_type 'Bruker APEX-II CCD'
_diffrn_measurement_method '\f and \w scans'
_diffrn_radiation_monochromator graphite
_diffrn_radiation_source 'Fine-focus sealed tube'
_diffrn_radiation_type MoK\a
_diffrn_radiation_wavelength 0.71073
_diffrn_reflns_av_R_equivalents 0.0966
_diffrn_reflns_av_unetI/netI 0.0575
_diffrn_reflns_limit_h_max 8
_diffrn_reflns_limit_h_min -9
_diffrn_reflns_limit_k_max 19
_diffrn_reflns_limit_k_min -19
_diffrn_reflns_limit_l_max 20
_diffrn_reflns_limit_l_min -20
_diffrn_reflns_number 36479
_diffrn_reflns_theta_full 25.20
_diffrn_reflns_theta_max 25.20
_diffrn_reflns_theta_min 1.72
_exptl_absorpt_coefficient_mu 0.091
_exptl_absorpt_correction_T_max 0.99
_exptl_absorpt_correction_T_min 0.98
_exptl_absorpt_correction_type multi-scan
_exptl_absorpt_process_details SADABS
_exptl_crystal_colour colourless
_exptl_crystal_density_diffrn 1.319
_exptl_crystal_density_method 'not measured'
_exptl_crystal_description Blocks
_exptl_crystal_F_000 892
_exptl_crystal_size_max 0.262
_exptl_crystal_size_mid 0.168
_exptl_crystal_size_min 0.084
_refine_diff_density_max 0.357
_refine_diff_density_min -0.233
_refine_ls_extinction_coef 0.0082(14)
_refine_ls_extinction_method 'SHELXL-2014/7 (Sheldrick 2014'
_refine_ls_goodness_of_fit_ref 1.034
_refine_ls_hydrogen_treatment mixed
_refine_ls_matrix_type full
_refine_ls_number_parameters 291
_refine_ls_number_reflns 3787
_refine_ls_number_restraints 1
_refine_ls_restrained_S_all 1.036
_refine_ls_R_factor_all 0.0977
_refine_ls_R_factor_gt 0.0571
_refine_ls_shift/su_max 0.000
_refine_ls_shift/su_mean 0.000
_refine_ls_structure_factor_coef Fsqd
_refine_ls_weighting_details 'w=1/[\s^2^(Fo^2^)+(0.0776P)^2^+0.6292P] where P=(Fo^2^+2Fc^2^)/3'
_refine_ls_weighting_scheme calc
_refine_ls_wR_factor_gt 0.1368
_refine_ls_wR_factor_ref 0.1577
_reflns_number_gt 2480
_reflns_number_total 3787
_reflns_threshold_expression 'I > 2\s(I)'
_cod_data_source_file ao5034sup1.cif
_cod_data_source_block MP1614
_cod_depositor_comments
;

2019-10-01
Z value and formula fixed to values more according to usual
chemical conventions.                 miguel
;
_cod_original_formula_sum 'C24 H26 N3 O4'
_cod_original_formula_weight 420.48
_cod_original_formula_moiety 'C18 H15 N3 O2, 0.5(C12 H22 O4)'
_cod_original_formula_units_Z 4
_cod_database_code 2108214

loop_
_space_group_symop_operation_xyz
'x, y, z'
'-x, y+1/2, -z+1/2'
'-x, -y, -z'
'x, -y-1/2, z-1/2'

loop_
_atom_site_type_symbol
_atom_site_label
_atom_site_fract_x
_atom_site_fract_y
_atom_site_fract_z
_atom_site_U_iso_or_equiv
_atom_site_adp_type
_atom_site_calc_flag
_atom_site_refinement_flags_adp
_atom_site_refinement_flags_posn
_atom_site_occupancy
N N1 0.6254(3) 0.65958(13) 0.48852(13) 0.0293(6) Uani d . . 1
C C2 0.7057(4) 0.64947(17) 0.55798(17) 0.0344(7) Uani d . . 1
H H2 0.7081 0.6954 0.5918 0.041 Uiso calc U R 1
N N3 0.7847(3) 0.58218(14) 0.58695(13) 0.0323(6) Uani d . . 1
C C4 0.7814(3) 0.51752(15) 0.54094(15) 0.0246(6) Uani d . . 1
C C5 0.7046(3) 0.45603(16) 0.40816(15) 0.0251(6) Uani d . . 1
H H5 0.7578 0.4055 0.4231 0.03 Uiso calc U R 1
C C6 0.6300(3) 0.46588(15) 0.33421(15) 0.0272(6) Uani d . . 1
C C7 0.5480(3) 0.54088(16) 0.31148(15) 0.0270(6) Uani d . . 1
C C8 0.5459(3) 0.60287(16) 0.36330(15) 0.0271(6) Uani d . . 1
H H8 0.4905 0.6528 0.3482 0.033 Uiso calc U R 1
C C9 0.6248(3) 0.59394(15) 0.43919(15) 0.0231(6) Uani d . . 1
C C10 0.7032(3) 0.52037(15) 0.46265(15) 0.0235(6) Uani d . . 1
H H11 0.844(3) 0.4048(18) 0.5368(17) 0.039(9) Uiso d . . 1
N N11 0.8545(3) 0.44731(14) 0.56861(13) 0.0269(5) Uani d . . 1
C C12 0.9348(3) 0.42888(16) 0.64288(15) 0.0267(6) Uani d . . 1
C C13 1.0138(3) 0.35264(16) 0.65014(15) 0.0260(6) Uani d . . 1
H H13 1.0121 0.3174 0.606 0.031 Uiso calc U R 1
C C14 1.0952(3) 0.32727(17) 0.72108(16) 0.0292(6) Uani d . . 1
C C15 1.0975(3) 0.37897(18) 0.78553(16) 0.0354(7) Uani d . . 1
H H15 1.151 0.3621 0.8346 0.042 Uiso calc U R 1
C C16 1.0217(3) 0.45443(18) 0.77759(16) 0.0364(7) Uani d . . 1
H H16 1.0254 0.49 0.8215 0.044 Uiso calc U R 1
C C17 0.9400(3) 0.48033(18) 0.70726(15) 0.0325(7) Uani d . . 1
H H17 0.8879 0.5329 0.7031 0.039 Uiso calc U R 1
C C18 1.1834(3) 0.25032(18) 0.72682(15) 0.0319(7) Uani d . . 1
C C19 1.2620(4) 0.1888(2) 0.73251(17) 0.0398(8) Uani d . . 1
H H19 1.3256 0.1389 0.7371 0.048 Uiso calc U R 1
O O20 0.6278(2) 0.40878(11) 0.27656(10) 0.0345(5) Uani d . . 1
C C21 0.7238(4) 0.33589(17) 0.29364(19) 0.0433(8) Uani d . . 1
H H21A 0.8485 0.349 0.3073 0.065 Uiso calc U R 1
H H21B 0.7158 0.3003 0.2476 0.065 Uiso calc U R 1
H H21C 0.6733 0.3081 0.3378 0.065 Uiso calc U R 1
O O22 0.4801(2) 0.54319(11) 0.23643(10) 0.0340(5) Uani d . . 1
C C23 0.4111(4) 0.61974(18) 0.20932(17) 0.0403(8) Uani d . . 1
H H23A 0.3111 0.6353 0.24 0.06 Uiso calc U R 1
H H23B 0.3707 0.6153 0.1539 0.06 Uiso calc U R 1
H H23C 0.5042 0.6612 0.2154 0.06 Uiso calc U R 1
O O24 0.2162(2) 0.71648(11) 0.50407(12) 0.0404(5) Uani d . . 1
H H25 0.503(5) 0.737(2) 0.463(2) 0.096(14) Uiso d . D 1
O O25 0.4281(3) 0.78249(12) 0.44477(13) 0.0455(6) Uani d . D 1
C C26 0.2657(4) 0.77359(18) 0.46550(17) 0.0335(7) Uani d . . 1
C C27 0.1432(4) 0.84005(17) 0.43659(17) 0.0371(7) Uani d . . 1
H H27A 0.0938 0.8262 0.3833 0.045 Uiso calc U R 1
H H27B 0.2116 0.8912 0.4329 0.045 Uiso calc U R 1
C C28 -0.0082(4) 0.85381(18) 0.48929(17) 0.0385(7) Uani d . . 1
H H28A -0.0699 0.8015 0.4968 0.046 Uiso calc U R 1
H H28B 0.0408 0.8725 0.5413 0.046 Uiso calc U R 1
C C29 -0.1411(4) 0.91585(18) 0.45635(16) 0.0364(7) Uani d . . 1
H H29A -0.1936 0.896 0.4054 0.044 Uiso calc U R 1
H H29B -0.0783 0.9674 0.4467 0.044 Uiso calc U R 1
C C30 -0.2888(3) 0.93252(17) 0.51023(16) 0.0338(7) Uani d . . 1
H H30A -0.3473 0.8806 0.5227 0.041 Uiso calc U R 1
H H30B -0.2376 0.956 0.5599 0.041 Uiso calc U R 1
C C31 -0.4260(3) 0.99058(18) 0.47367(16) 0.0370(7) Uani d . . 1
H H31A -0.3665 1.042 0.4604 0.044 Uiso calc U R 1
H H31B -0.4775 0.9666 0.4242 0.044 Uiso calc U R 1

loop_
_atom_site_aniso_label
_atom_site_aniso_U_11
_atom_site_aniso_U_22
_atom_site_aniso_U_33
_atom_site_aniso_U_12
_atom_site_aniso_U_13
_atom_site_aniso_U_23
N1 0.0296(12) 0.0266(13) 0.0314(13) 0.0020(10) 0.0006(10) -0.0025(10)
C2 0.0389(16) 0.0305(16) 0.0336(17) 0.0017(13) -0.0003(13) -0.0076(13)
N3 0.0329(13) 0.0304(14) 0.0333(14) 0.0056(10) 0.0001(10) -0.0014(11)
C4 0.0215(13) 0.0250(15) 0.0273(15) 0.0000(11) 0.0029(11) 0.0038(12)
C5 0.0214(13) 0.0221(14) 0.0313(15) -0.0006(11) -0.0009(11) 0.0021(12)
C6 0.0247(14) 0.0243(15) 0.0322(16) -0.0051(12) -0.0001(12) -0.0061(12)
C7 0.0199(13) 0.0311(16) 0.0294(15) -0.0027(12) -0.0042(11) 0.0036(13)
C8 0.0212(14) 0.0268(15) 0.0330(16) 0.0012(11) -0.0015(12) 0.0027(13)
C9 0.0167(13) 0.0236(14) 0.0291(15) -0.0009(11) 0.0018(11) 0.0015(12)
C10 0.0182(13) 0.0257(15) 0.0268(14) -0.0032(11) 0.0025(11) 0.0010(12)
N11 0.0259(12) 0.0279(13) 0.0266(13) 0.0016(10) -0.0021(10) -0.0003(11)
C12 0.0177(13) 0.0346(16) 0.0278(15) -0.0010(11) 0.0015(11) 0.0035(12)
C13 0.0224(13) 0.0316(15) 0.0241(14) -0.0009(12) 0.0013(11) 0.0027(12)
C14 0.0210(13) 0.0367(17) 0.0297(16) -0.0009(12) 0.0008(11) 0.0063(13)
C15 0.0301(15) 0.0492(19) 0.0263(16) 0.0015(14) -0.0015(12) 0.0042(14)
C16 0.0374(16) 0.0458(19) 0.0258(15) 0.0017(14) -0.0009(12) -0.0041(14)
C17 0.0310(15) 0.0384(17) 0.0278(16) 0.0033(13) -0.0010(12) -0.0008(13)
C18 0.0302(15) 0.0394(18) 0.0252(16) -0.0037(14) -0.0057(12) 0.0064(13)
C19 0.0398(17) 0.0418(19) 0.0362(18) 0.0035(15) -0.0105(14) 0.0043(15)
O20 0.0416(11) 0.0261(11) 0.0350(11) 0.0004(9) -0.0048(9) -0.0050(9)
C21 0.0543(19) 0.0274(17) 0.0475(19) 0.0058(14) -0.0027(15) -0.0068(14)
O22 0.0361(11) 0.0334(11) 0.0309(11) 0.0033(9) -0.0110(9) 0.0009(9)
C23 0.0428(17) 0.0406(18) 0.0360(17) 0.0052(14) -0.0096(14) 0.0055(14)
O24 0.0427(12) 0.0308(12) 0.0469(13) 0.0014(9) -0.0034(10) 0.0107(10)
O25 0.0357(12) 0.0328(12) 0.0690(16) 0.0066(10) 0.0102(11) 0.0077(11)
C26 0.0357(17) 0.0311(17) 0.0337(17) 0.0025(13) 0.0009(13) -0.0061(14)
C27 0.0379(16) 0.0352(17) 0.0380(17) 0.0053(13) 0.0009(13) 0.0015(14)
C28 0.0392(16) 0.0366(17) 0.0398(18) 0.0059(14) 0.0019(14) 0.0017(14)
C29 0.0371(16) 0.0376(17) 0.0340(17) 0.0051(13) -0.0026(13) 0.0000(13)
C30 0.0307(15) 0.0328(16) 0.0374(17) 0.0053(13) -0.0025(13) 0.0003(13)
C31 0.0365(16) 0.0453(18) 0.0288(16) 0.0056(14) -0.0020(12) 0.0014(14)

loop_
_atom_type_symbol
_atom_type_description
_atom_type_scat_dispersion_real
_atom_type_scat_dispersion_imag
_atom_type_scat_source
C C 0.0033 0.0016 'International Tables Vol C Tables 4.2.6.8 and 6.1.1.4'
H H 0.0000 0.0000 'International Tables Vol C Tables 4.2.6.8 and 6.1.1.4'
N N 0.0061 0.0033 'International Tables Vol C Tables 4.2.6.8 and 6.1.1.4'
O O 0.0106 0.0060 'International Tables Vol C Tables 4.2.6.8 and 6.1.1.4'

loop_
_geom_angle_atom_site_label_1
_geom_angle_atom_site_label_2
_geom_angle_atom_site_label_3
_geom_angle_site_symmetry_1
_geom_angle
C2 N1 C9 . 116.2(2)
N1 C2 N3 . 127.7(3)
N1 C2 H2 . 116.2
N3 C2 H2 . 116.2
C4 N3 C2 . 116.9(2)
N3 C4 N11 . 119.1(2)
N3 C4 C10 . 121.5(2)
N11 C4 C10 . 119.4(2)
C6 C5 C10 . 120.3(2)
C6 C5 H5 . 119.8
C10 C5 H5 . 119.8
O20 C6 C5 . 125.2(2)
O20 C6 C7 . 114.5(2)
C5 C6 C7 . 120.3(2)
C8 C7 O22 . 125.6(2)
C8 C7 C6 . 119.8(2)
O22 C7 C6 . 114.6(2)
C7 C8 C9 . 120.4(2)
C7 C8 H8 . 119.8
C9 C8 H8 . 119.8
N1 C9 C10 . 121.4(2)
N1 C9 C8 . 118.2(2)
C10 C9 C8 . 120.4(2)
C9 C10 C5 . 118.7(2)
C9 C10 C4 . 116.2(2)
C5 C10 C4 . 125.1(2)
C4 N11 C12 . 130.1(2)
C4 N11 H11 . 116.2(18)
C12 N11 H11 . 113.6(18)
C17 C12 C13 . 119.2(2)
C17 C12 N11 . 125.1(2)
C13 C12 N11 . 115.7(2)
C14 C13 C12 . 120.8(3)
C14 C13 H13 . 119.6
C12 C13 H13 . 119.6
C13 C14 C15 . 119.4(3)
C13 C14 C18 . 120.3(2)
C15 C14 C18 . 120.2(2)
C16 C15 C14 . 119.4(3)
C16 C15 H15 . 120.3
C14 C15 H15 . 120.3
C15 C16 C17 . 121.7(3)
C15 C16 H16 . 119.1
C17 C16 H16 . 119.1
C16 C17 C12 . 119.4(3)
C16 C17 H17 . 120.3
C12 C17 H17 . 120.3
C19 C18 C14 . 177.3(3)
C18 C19 H19 . 180.0
C6 O20 C21 . 116.7(2)
O20 C21 H21A . 109.5
O20 C21 H21B . 109.5
H21A C21 H21B . 109.5
O20 C21 H21C . 109.5
H21A C21 H21C . 109.5
H21B C21 H21C . 109.5
C7 O22 C23 . 116.2(2)
O22 C23 H23A . 109.5
O22 C23 H23B . 109.5
H23A C23 H23B . 109.5
O22 C23 H23C . 109.5
H23A C23 H23C . 109.5
H23B C23 H23C . 109.5
C26 O25 H25 . 111.(2)
O24 C26 O25 . 123.9(3)
O24 C26 C27 . 122.5(3)
O25 C26 C27 . 113.6(3)
C26 C27 C28 . 112.7(2)
C26 C27 H27A . 109.0
C28 C27 H27A . 109.0
C26 C27 H27B . 109.0
C28 C27 H27B . 109.0
H27A C27 H27B . 107.8
C29 C28 C27 . 112.7(2)
C29 C28 H28A . 109.0
C27 C28 H28A . 109.0
C29 C28 H28B . 109.0
C27 C28 H28B . 109.0
H28A C28 H28B . 107.8
C28 C29 C30 . 113.1(2)
C28 C29 H29A . 109.0
C30 C29 H29A . 109.0
C28 C29 H29B . 109.0
C30 C29 H29B . 109.0
H29A C29 H29B . 107.8
C31 C30 C29 . 111.9(2)
C31 C30 H30A . 109.2
C29 C30 H30A . 109.2
C31 C30 H30B . 109.2
C29 C30 H30B . 109.2
H30A C30 H30B . 107.9
C31 C31 C30 3_476 113.3(3)
C31 C31 H31A 3_476 108.9
C30 C31 H31A . 108.9
C31 C31 H31B 3_476 108.9
C30 C31 H31B . 108.9
H31A C31 H31B . 107.7

loop_
_geom_bond_atom_site_label_1
_geom_bond_atom_site_label_2
_geom_bond_site_symmetry_2
_geom_bond_distance
N1 C2 . 1.310(3)
N1 C9 . 1.369(3)
C2 N3 . 1.337(3)
C2 H2 . 0.95
N3 C4 . 1.321(3)
C4 N11 . 1.352(3)
C4 C10 . 1.430(3)
C5 C6 . 1.361(3)
C5 C10 . 1.410(3)
C5 H5 . 0.95
C6 O20 . 1.360(3)
C6 C7 . 1.422(4)
C7 C8 . 1.351(4)
C7 O22 . 1.352(3)
C8 C9 . 1.402(3)
C8 H8 . 0.95
C9 C10 . 1.394(3)
N11 C12 . 1.406(3)
N11 H11 . 0.89(3)
C12 C17 . 1.386(4)
C12 C13 . 1.390(4)
C13 C14 . 1.389(3)
C13 H13 . 0.95
C14 C15 . 1.390(4)
C14 C18 . 1.430(4)
C15 C16 . 1.369(4)
C15 H15 . 0.95
C16 C17 . 1.384(4)
C16 H16 . 0.95
C17 H17 . 0.95
C18 C19 . 1.174(4)
C19 H19 . 0.95
O20 C21 . 1.421(3)
C21 H21A . 0.98
C21 H21B . 0.98
C21 H21C . 0.98
O22 C23 . 1.428(3)
C23 H23A . 0.98
C23 H23B . 0.98
C23 H23C . 0.98
O24 C26 . 1.219(3)
O25 C26 . 1.305(3)
O25 H25 . 0.98(3)
C26 C27 . 1.495(4)
C27 C28 . 1.515(4)
C27 H27A . 0.99
C27 H27B . 0.99
C28 C29 . 1.515(4)
C28 H28A . 0.99
C28 H28B . 0.99
C29 C30 . 1.515(4)
C29 H29A . 0.99
C29 H29B . 0.99
C30 C31 . 1.514(4)
C30 H30A . 0.99
C30 H30B . 0.99
C31 C31 3_476 1.510(5)
C31 H31A . 0.99
C31 H31B . 0.99

loop_
_geom_hbond_atom_site_label_D
_geom_hbond_atom_site_label_H
_geom_hbond_atom_site_label_A
_geom_hbond_site_symmetry_A
_geom_hbond_distance_DH
_geom_hbond_distance_HA
_geom_hbond_distance_DA
_geom_hbond_angle_DHA
N11 H11 O24 3_666 0.89(3) 2.15(3) 2.999(3) 160.(3)
O25 H25 N1 . 0.98(3) 1.61(3) 2.592(3) 177.(4)

loop_
_geom_torsion_atom_site_label_1
_geom_torsion_atom_site_label_2
_geom_torsion_atom_site_label_3
_geom_torsion_atom_site_label_4
_geom_torsion_site_symmetry_4
_geom_torsion
C9 N1 C2 N3 . -1.2(4)
N1 C2 N3 C4 . -0.5(4)
C2 N3 C4 N11 . -177.9(2)
C2 N3 C4 C10 . 2.5(4)
C10 C5 C6 O20 . 178.3(2)
C10 C5 C6 C7 . -0.8(4)
O20 C6 C7 C8 . -178.5(2)
C5 C6 C7 C8 . 0.7(4)
O20 C6 C7 O22 . 0.4(3)
C5 C6 C7 O22 . 179.5(2)
O22 C7 C8 C9 . -178.3(2)
C6 C7 C8 C9 . 0.4(4)
C2 N1 C9 C10 . 1.0(4)
C2 N1 C9 C8 . -177.8(2)
C7 C8 C9 N1 . 177.4(2)
C7 C8 C9 C10 . -1.4(4)
N1 C9 C10 C5 . -177.5(2)
C8 C9 C10 C5 . 1.3(3)
N1 C9 C10 C4 . 0.8(3)
C8 C9 C10 C4 . 179.5(2)
C6 C5 C10 C9 . -0.2(4)
C6 C5 C10 C4 . -178.3(2)
N3 C4 C10 C9 . -2.6(3)
N11 C4 C10 C9 . 177.7(2)
N3 C4 C10 C5 . 175.5(2)
N11 C4 C10 C5 . -4.1(4)
N3 C4 N11 C12 . 1.8(4)
C10 C4 N11 C12 . -178.5(2)
C4 N11 C12 C17 . 6.4(4)
C4 N11 C12 C13 . -173.6(2)
C17 C12 C13 C14 . 0.9(4)
N11 C12 C13 C14 . -179.1(2)
C12 C13 C14 C15 . 0.0(4)
C12 C13 C14 C18 . -177.0(2)
C13 C14 C15 C16 . -1.0(4)
C18 C14 C15 C16 . 176.0(2)
C14 C15 C16 C17 . 1.1(4)
C15 C16 C17 C12 . -0.2(4)
C13 C12 C17 C16 . -0.8(4)
N11 C12 C17 C16 . 179.3(2)
C5 C6 O20 C21 . -5.4(4)
C7 C6 O20 C21 . 173.7(2)
C8 C7 O22 C23 . 4.2(4)
C6 C7 O22 C23 . -174.5(2)
O24 C26 C27 C28 . 28.8(4)
O25 C26 C27 C28 . -151.9(2)
C26 C27 C28 C29 . -174.9(2)
C27 C28 C29 C30 . -177.6(2)
C28 C29 C30 C31 . -176.3(2)
C29 C30 C31 C31 3_476 -179.2(3)

_cod_database_fobs_code 2108214
